data_7032955
loop_
_publ_author_name
'Tseng, Tien-Wen'
'Luo, Tzuoo-Tsair'
'Tsai, Chang-Hsiu'
'Chen, Chun-Chi'
'Lee, Gene-Hsiang'
'Wang, Chih-Chieh'
'Lu, Kuang-Lieh'

_publ_section_title
;
 Benzene absorption in a protuberant-grid-type zinc(II)-organic framework
 triggered by the migration of guest water molecules.
;
_journal_issue 1
_journal_name_full 'Dalton transactions (Cambridge, England : 2003)'
_journal_page_first 62
_journal_page_last 65
_journal_paper_doi 10.1039/c4dt02169j
_journal_volume 44
_journal_year 2015
_chemical_formula_moiety 'Zn O4 N6 C26 H16, 3.5C 4H, 0.5C 2H 0.5O, 13H 6.5O'
_chemical_formula_sum 'C60 H70 N12 O22 Zn2'
_chemical_formula_weight 1442.02
_chemical_name_common 'compound 3'
_chemical_name_systematic
; 
 ? 
;
_space_group_IT_number 2
_symmetry_cell_setting triclinic
_symmetry_space_group_name_Hall '-P 1'
_symmetry_space_group_name_H-M 'P -1'
_atom_sites_solution_hydrogens geom
_atom_sites_solution_primary direct
_atom_sites_solution_secondary difmap
_audit_creation_method SHELXL-97
_cell_angle_alpha 112.0191(15)
_cell_angle_beta 107.4532(15)
_cell_angle_gamma 98.2194(16)
_cell_formula_units_Z 1
_cell_length_a 12.4881(8)
_cell_length_b 13.2558(8)
_cell_length_c 13.2738(8)
_cell_measurement_reflns_used 3252
_cell_measurement_temperature 150(2)
_cell_measurement_theta_max 22.22
_cell_measurement_theta_min 2.44
_cell_volume 1860.5(2)
_computing_cell_refinement 'Bruker SAINT'
_computing_data_collection 'Bruker SMART'
_computing_data_reduction 'Bruker SAINT'
_computing_molecular_graphics 'Bruker SHELXTL'
_computing_publication_material 'Bruker SHELXTL'
_computing_structure_refinement 'SHELXL-97 (Sheldrick, 2008)'
_computing_structure_solution 'SHELXS-97 (Sheldrick, 2008)'
_diffrn_ambient_temperature 150(2)
_diffrn_measured_fraction_theta_full 0.998
_diffrn_measured_fraction_theta_max 0.998
_diffrn_measurement_device_type 'BRUKER SMART APEXCCD area detector'
_diffrn_measurement_method 'omega scans'
_diffrn_radiation_monochromator graphite
_diffrn_radiation_source 'fine-focus sealed tube'
_diffrn_radiation_type MoK\a
_diffrn_radiation_wavelength 0.71073
_diffrn_reflns_av_R_equivalents 0.0536
_diffrn_reflns_av_unetI/netI 0.0655
_diffrn_reflns_limit_h_max 16
_diffrn_reflns_limit_h_min -16
_diffrn_reflns_limit_k_max 17
_diffrn_reflns_limit_k_min -17
_diffrn_reflns_limit_l_max 17
_diffrn_reflns_limit_l_min -17
_diffrn_reflns_number 24382
_diffrn_reflns_theta_full 27.50
_diffrn_reflns_theta_max 27.50
_diffrn_reflns_theta_min 1.79
_exptl_absorpt_coefficient_mu 0.720
_exptl_absorpt_correction_T_max 0.9314
_exptl_absorpt_correction_T_min 0.7615
_exptl_absorpt_correction_type multi-scan
_exptl_absorpt_process_details 'SADABS (Bruker, 2001)'
_exptl_crystal_colour light-brown
_exptl_crystal_density_diffrn 1.287
_exptl_crystal_density_meas ?
_exptl_crystal_density_method 'not measured'
_exptl_crystal_description plate
_exptl_crystal_F_000 750
_exptl_crystal_size_max 0.40
_exptl_crystal_size_mid 0.25
_exptl_crystal_size_min 0.10
_refine_diff_density_max 1.283
_refine_diff_density_min -0.567
_refine_diff_density_rms 0.134
_refine_ls_extinction_method none
_refine_ls_goodness_of_fit_ref 1.099
_refine_ls_hydrogen_treatment mixed
_refine_ls_matrix_type full
_refine_ls_number_parameters 473
_refine_ls_number_reflns 8536
_refine_ls_number_restraints 65
_refine_ls_restrained_S_all 1.098
_refine_ls_R_factor_all 0.0908
_refine_ls_R_factor_gt 0.0710
_refine_ls_shift/su_max 0.002
_refine_ls_shift/su_mean 0.000
_refine_ls_structure_factor_coef Fsqd
_refine_ls_weighting_details 'calc w=1/[\s^2^(Fo^2^)+(0.1046P)^2^+3.1540P] where P=(Fo^2^+2Fc^2^)/3'
_refine_ls_weighting_scheme calc
_refine_ls_wR_factor_gt 0.1987
_refine_ls_wR_factor_ref 0.2117
_reflns_number_gt 6662
_reflns_number_total 8536
_reflns_threshold_expression >2sigma(I)
_cod_data_source_file c4dt02169j2.cif
_cod_data_source_block ic15466
_cod_depositor_comments
;
The following automatic conversions were performed:

'_symmetry_cell_setting' value 'Triclinic' changed to 'triclinic'
according to
/usr/data/users/saulius/crontab/automatic-downloads/rss-feeds/RSC/lib/dictionaries/cif_core.dic
dictionary named 'cif_core.dic' version 2.4.2 from 2011-04-26.

Automatic conversion script
Id: cif_fix_values 2827 2014-09-09 07:05:25Z andrius 

The following automatic conversions were performed:

'_exptl_crystal_density_meas' value 'not_measured' was changed to '?'
- the value is perceived as not measured.

Automatic conversion script
Id: cif_fix_values 3008 2015-01-20 13:52:24Z robertas 

 Adding full bibliography for 7032953--7032955.cif.
;
_cod_original_sg_symbol_H-M P-1
_cod_database_code 7032955

loop_
_symmetry_equiv_pos_as_xyz
'x, y, z'
'-x, -y, -z'

loop_
_atom_site_label
_atom_site_type_symbol
_atom_site_fract_x
_atom_site_fract_y
_atom_site_fract_z
_atom_site_U_iso_or_equiv
_atom_site_adp_type
_atom_site_occupancy
_atom_site_symmetry_multiplicity
_atom_site_calc_flag
_atom_site_refinement_flags
_atom_site_disorder_assembly
_atom_site_disorder_group
Zn Zn 0.22238(4) 0.48353(4) 0.49142(4) 0.02167(16) Uani 1 1 d . . .
O1 O 0.1374(3) -0.4273(2) 0.4270(3) 0.0276(6) Uani 1 1 d . . .
O2 O 0.3010(3) -0.2868(2) 0.5026(3) 0.0319(7) Uani 1 1 d . . .
O3 O 0.2630(3) 0.5550(2) 0.6611(3) 0.0283(6) Uani 1 1 d . . .
O4 O 0.3178(3) 0.3990(2) 0.6364(3) 0.0283(6) Uani 1 1 d . . .
N1 N 0.0816(3) 0.3397(3) 0.4126(3) 0.0262(7) Uani 1 1 d . . .
N2 N 0.1227(3) 0.0219(3) 0.4113(3) 0.0289(8) Uani 1 1 d . . .
H2 H 0.1920 0.0716 0.4412 0.035 Uiso 1 1 calc R . .
N3 N -0.0717(3) -0.0512(3) 0.3285(3) 0.0321(8) Uani 1 1 d . . .
N4 N 0.3295(3) 0.4366(3) 1.4057(3) 0.0239(7) Uani 1 1 d . . .
N5 N 0.3774(3) 0.4025(3) 1.0477(3) 0.0235(7) Uani 1 1 d . . .
H5 H 0.3917 0.3361 1.0265 0.028 Uiso 1 1 calc R . .
N6 N 0.3511(4) 0.5631(3) 1.1604(3) 0.0400(10) Uani 1 1 d . . .
C1 C -0.0274(4) 0.3438(4) 0.3622(4) 0.0315(10) Uani 1 1 d . . .
H1 H -0.0376 0.4140 0.3642 0.038 Uiso 1 1 calc R . .
C2 C -0.1240(4) 0.2519(4) 0.3085(5) 0.0366(11) Uani 1 1 d . . .
H2A H -0.1995 0.2582 0.2729 0.044 Uiso 1 1 calc R . .
C3 C -0.1104(4) 0.1494(4) 0.3065(4) 0.0327(10) Uani 1 1 d . . .
H3 H -0.1764 0.0842 0.2696 0.039 Uiso 1 1 calc R . .
C4 C 0.0017(4) 0.1432(3) 0.3594(4) 0.0273(9) Uani 1 1 d . . .
C5 C 0.0951(4) 0.2398(3) 0.4106(4) 0.0267(9) Uani 1 1 d . . .
H5A H 0.1718 0.2358 0.4459 0.032 Uiso 1 1 calc R . .
C6 C 0.0172(4) 0.0372(3) 0.3647(4) 0.0263(9) Uani 1 1 d . . .
C7 C 0.1003(4) -0.0867(3) 0.4025(4) 0.0253(9) Uani 1 1 d . . .
C8 C 0.1726(4) -0.1481(3) 0.4359(4) 0.0263(9) Uani 1 1 d . . .
H8 H 0.2554 -0.1166 0.4723 0.032 Uiso 1 1 calc R . .
C9 C 0.1191(4) -0.2578(3) 0.4142(4) 0.0235(8) Uani 1 1 d . . .
C10 C -0.0028(4) -0.3026(3) 0.3612(4) 0.0327(10) Uani 1 1 d . . .
H10 H -0.0368 -0.3783 0.3459 0.039 Uiso 1 1 calc R . .
C11 C -0.0752(4) -0.2412(4) 0.3304(5) 0.0380(11) Uani 1 1 d . . .
H11 H -0.1581 -0.2722 0.2965 0.046 Uiso 1 1 calc R . .
C12 C -0.0218(4) -0.1309(3) 0.3512(4) 0.0275(9) Uani 1 1 d . . .
C13 C 0.1924(4) -0.3273(3) 0.4512(4) 0.0234(8) Uani 1 1 d . . .
C14 C 0.3925(4) 0.3657(4) 1.4197(4) 0.0284(9) Uani 1 1 d . . .
H14 H 0.3971 0.3446 1.4815 0.034 Uiso 1 1 calc R . .
C15 C 0.4509(4) 0.3222(4) 1.3482(4) 0.0340(10) Uani 1 1 d . . .
H15 H 0.4942 0.2716 1.3604 0.041 Uiso 1 1 calc R . .
C16 C 0.4461(4) 0.3527(4) 1.2586(4) 0.0301(9) Uani 1 1 d . . .
H16 H 0.4851 0.3226 1.2077 0.036 Uiso 1 1 calc R . .
C17 C 0.3831(4) 0.4285(3) 1.2442(4) 0.0258(8) Uani 1 1 d . . .
C18 C 0.3254(4) 0.4675(3) 1.3194(4) 0.0246(8) Uani 1 1 d . . .
H18 H 0.2812 0.5182 1.3093 0.030 Uiso 1 1 calc R . .
C19 C 0.3717(4) 0.4662(3) 1.1516(4) 0.0262(8) Uani 1 1 d . . .
C20 C 0.3566(4) 0.4618(3) 0.9815(4) 0.0248(8) Uani 1 1 d . . .
C21 C 0.3488(3) 0.4368(3) 0.8685(3) 0.0229(8) Uani 1 1 d . . .
H21 H 0.3630 0.3696 0.8222 0.027 Uiso 1 1 calc R . .
C22 C 0.3195(4) 0.5135(3) 0.8252(4) 0.0249(8) Uani 1 1 d . . .
C23 C 0.3040(5) 0.6154(4) 0.8965(4) 0.0428(12) Uani 1 1 d . . .
H23 H 0.2853 0.6674 0.8654 0.051 Uiso 1 1 calc R . .
C24 C 0.3154(6) 0.6411(4) 1.0104(5) 0.0532(16) Uani 1 1 d . . .
H24 H 0.3063 0.7106 1.0585 0.064 Uiso 1 1 calc R . .
C25 C 0.3406(5) 0.5625(4) 1.0533(4) 0.0361(11) Uani 1 1 d . . .
C26 C 0.3008(4) 0.4870(3) 0.7011(4) 0.0249(8) Uani 1 1 d . . .
O5 O 0.5782(4) 0.2329(3) 0.6290(4) 0.0549(10) Uani 1 1 d . . .
H5B H 0.6060 0.2945 0.6943 0.082 Uiso 1 1 d R . .
H5C H 0.6147 0.2399 0.5859 0.082 Uiso 1 1 d R . .
O6 O 0.3966(6) 0.1858(4) 0.9719(4) 0.0871(17) Uani 1 1 d . . .
H6A H 0.3576 0.1569 0.9005 0.131 Uiso 1 1 d R . .
H6B H 0.4702 0.1953 0.9889 0.131 Uiso 1 1 d R . .
O7 O 0.3133(3) 0.0918(3) 0.7282(3) 0.0402(8) Uani 1 1 d . . .
H7B H 0.2385 0.0758 0.7039 0.060 Uiso 1 1 d R . .
H7A H 0.3370 0.1281 0.6936 0.060 Uiso 1 1 d R . .
O8 O 0.3454(3) 0.1873(3) 0.5815(3) 0.0484(9) Uani 1 1 d . . .
H8A H 0.3289 0.2480 0.5940 0.073 Uiso 1 1 d R . .
H8B H 0.4218 0.2006 0.6115 0.073 Uiso 1 1 d R . .
O9 O 0.5823(4) 1.0833(4) 0.2920(4) 0.0813(16) Uani 1 1 d . . .
H9A H 0.6233 1.0375 0.2962 0.122 Uiso 1 1 d R . .
H9B H 0.6080 1.1428 0.3584 0.122 Uiso 1 1 d R . .
O10 O 0.5635(6) 1.1173(6) 0.0920(7) 0.119(2) Uani 1 1 d . . .
H10A H 0.6042 1.0795 0.1221 0.178 Uiso 1 1 d R . .
H10B H 0.5091 1.1214 0.1221 0.178 Uiso 1 1 d R . .
O11 O 0.3749(14) 0.9542(14) 0.308(2) 0.172(6) Uani 0.50 1 d P A -1
O12 O 0.2235(15) 0.9112(14) 0.159(2) 0.172(6) Uani 0.50 1 d PD B 2
H12 H 0.2844 0.9023 0.1992 0.258 Uiso 0.50 1 d PR B 2
C27 C 0.241(3) 0.954(3) 0.078(3) 0.25(2) Uani 0.50 1 d PD B 2
H27A H 0.1727 0.9785 0.0472 0.376 Uiso 0.50 1 calc PR B 2
H27B H 0.2500 0.8946 0.0132 0.376 Uiso 0.50 1 calc PR B 2
H27C H 0.3114 1.0195 0.1198 0.376 Uiso 0.50 1 calc PR B 2
C28 C 0.9621(18) 0.6141(18) 0.9574(17) 0.121(6) Uani 0.50 1 d PDU C -1
C29 C 0.9220(15) 0.6791(18) 1.0383(18) 0.119(6) Uani 0.50 1 d PDU C -1
H29A H 0.9167 0.6566 1.0971 0.142 Uiso 0.50 1 calc PR C -1
C30 C 0.8892(18) 0.7741(17) 1.0399(14) 0.115(6) Uani 0.50 1 d PDU C -1
H30A H 0.8568 0.8136 1.0937 0.138 Uiso 0.50 1 calc PR C -1
C31 C 0.9055(14) 0.8074(17) 0.9617(14) 0.114(5) Uani 0.50 1 d PDU C -1
H31A H 0.8878 0.8744 0.9605 0.137 Uiso 0.50 1 calc PR C -1
C32 C 0.9475(18) 0.7452(19) 0.8834(17) 0.123(6) Uani 0.50 1 d PDU C -1
H32A H 0.9531 0.7698 0.8261 0.148 Uiso 0.50 1 calc PR C -1
C33 C 0.984(2) 0.648(2) 0.8781(17) 0.128(6) Uani 0.50 1 d PDU C -1
H33A H 1.0188 0.6106 0.8260 0.154 Uiso 0.50 1 calc PR C -1
C34 C 0.995(3) 0.508(2) 0.950(2) 0.144(8) Uani 0.50 1 d PDU C -1
H34A H 1.0541 0.4993 0.9159 0.216 Uiso 0.50 1 calc PR C -1
H34B H 0.9250 0.4419 0.9009 0.216 Uiso 0.50 1 calc PR C -1
H34C H 1.0263 0.5125 1.0295 0.216 Uiso 0.50 1 calc PR C -1

loop_
_atom_site_aniso_label
_atom_site_aniso_U_11
_atom_site_aniso_U_22
_atom_site_aniso_U_33
_atom_site_aniso_U_23
_atom_site_aniso_U_13
_atom_site_aniso_U_12
Zn 0.0306(3) 0.0176(2) 0.0261(3) 0.01536(19) 0.0131(2) 0.01228(18)
O1 0.0349(16) 0.0195(14) 0.0361(16) 0.0199(13) 0.0121(13) 0.0119(12)
O2 0.0303(16) 0.0230(14) 0.0454(18) 0.0191(14) 0.0107(14) 0.0135(13)
O3 0.0398(17) 0.0272(15) 0.0283(15) 0.0191(13) 0.0153(13) 0.0158(13)
O4 0.0383(17) 0.0272(15) 0.0265(15) 0.0161(13) 0.0137(13) 0.0147(13)
N1 0.0318(19) 0.0200(16) 0.0362(19) 0.0195(15) 0.0143(16) 0.0117(14)
N2 0.0257(18) 0.0200(17) 0.049(2) 0.0238(17) 0.0130(16) 0.0093(14)
N3 0.0303(19) 0.0206(17) 0.045(2) 0.0207(17) 0.0058(17) 0.0099(15)
N4 0.0304(18) 0.0199(16) 0.0262(17) 0.0142(14) 0.0108(15) 0.0102(14)
N5 0.0295(18) 0.0235(17) 0.0237(17) 0.0147(14) 0.0106(14) 0.0123(14)
N6 0.073(3) 0.030(2) 0.026(2) 0.0176(17) 0.022(2) 0.022(2)
C1 0.035(2) 0.024(2) 0.046(3) 0.023(2) 0.015(2) 0.0160(18)
C2 0.034(2) 0.027(2) 0.057(3) 0.027(2) 0.014(2) 0.0162(19)
C3 0.032(2) 0.022(2) 0.046(3) 0.020(2) 0.009(2) 0.0096(18)
C4 0.034(2) 0.0200(19) 0.035(2) 0.0187(18) 0.0115(19) 0.0119(17)
C5 0.030(2) 0.023(2) 0.037(2) 0.0198(18) 0.0133(18) 0.0147(17)
C6 0.027(2) 0.0184(19) 0.038(2) 0.0165(18) 0.0117(18) 0.0096(16)
C7 0.032(2) 0.0141(17) 0.036(2) 0.0158(17) 0.0132(18) 0.0104(16)
C8 0.025(2) 0.0211(19) 0.039(2) 0.0190(18) 0.0119(18) 0.0107(16)
C9 0.028(2) 0.0186(18) 0.031(2) 0.0170(17) 0.0109(17) 0.0115(16)
C10 0.036(2) 0.0155(19) 0.048(3) 0.0206(19) 0.011(2) 0.0070(17)
C11 0.026(2) 0.025(2) 0.060(3) 0.026(2) 0.004(2) 0.0053(18)
C12 0.028(2) 0.0194(19) 0.037(2) 0.0175(18) 0.0079(18) 0.0082(16)
C13 0.031(2) 0.0198(18) 0.028(2) 0.0149(16) 0.0131(17) 0.0135(16)
C14 0.036(2) 0.031(2) 0.028(2) 0.0202(18) 0.0131(18) 0.0150(18)
C15 0.039(3) 0.045(3) 0.039(2) 0.031(2) 0.020(2) 0.027(2)
C16 0.034(2) 0.035(2) 0.029(2) 0.0178(19) 0.0152(19) 0.0161(19)
C17 0.030(2) 0.026(2) 0.025(2) 0.0150(17) 0.0103(17) 0.0090(17)
C18 0.033(2) 0.0217(19) 0.026(2) 0.0154(17) 0.0115(17) 0.0118(17)
C19 0.032(2) 0.026(2) 0.025(2) 0.0151(17) 0.0104(17) 0.0088(17)
C20 0.027(2) 0.024(2) 0.026(2) 0.0151(17) 0.0084(17) 0.0068(16)
C21 0.0238(19) 0.0250(19) 0.0234(19) 0.0144(16) 0.0085(16) 0.0081(16)
C22 0.028(2) 0.027(2) 0.025(2) 0.0162(17) 0.0099(17) 0.0092(17)
C23 0.080(4) 0.030(2) 0.033(2) 0.022(2) 0.025(3) 0.024(3)
C24 0.113(5) 0.034(3) 0.034(3) 0.023(2) 0.036(3) 0.042(3)
C25 0.060(3) 0.029(2) 0.029(2) 0.0173(19) 0.020(2) 0.018(2)
C26 0.024(2) 0.026(2) 0.028(2) 0.0156(17) 0.0096(17) 0.0077(16)
O5 0.057(2) 0.040(2) 0.059(2) 0.0090(18) 0.032(2) 0.0054(18)
O6 0.136(5) 0.067(3) 0.058(3) 0.026(2) 0.026(3) 0.058(3)
O7 0.0346(18) 0.0382(18) 0.049(2) 0.0242(16) 0.0106(16) 0.0106(15)
O8 0.043(2) 0.041(2) 0.069(3) 0.0325(19) 0.0192(19) 0.0165(17)
O9 0.073(3) 0.054(3) 0.076(3) 0.008(2) -0.005(3) 0.031(2)
O10 0.127(6) 0.103(5) 0.149(6) 0.081(5) 0.040(5) 0.053(4)
O11 0.101(8) 0.109(9) 0.266(17) 0.045(10) 0.071(9) 0.024(7)
O12 0.101(8) 0.109(9) 0.266(17) 0.045(10) 0.071(9) 0.024(7)
C27 0.16(3) 0.20(4) 0.38(6) 0.12(4) 0.14(4) -0.04(3)
C28 0.092(12) 0.152(14) 0.085(11) 0.019(10) 0.041(9) 0.015(11)
C29 0.062(10) 0.147(14) 0.101(12) 0.010(10) 0.043(9) 0.002(10)
C30 0.093(12) 0.132(14) 0.048(8) -0.009(9) 0.012(8) 0.001(10)
C31 0.066(9) 0.147(13) 0.058(9) -0.007(8) 0.019(7) -0.015(9)
C32 0.090(13) 0.157(16) 0.077(11) 0.014(11) 0.035(9) 0.010(11)
C33 0.108(14) 0.170(17) 0.071(11) 0.022(11) 0.038(10) 0.019(12)
C34 0.096(15) 0.169(19) 0.13(2) 0.035(16) 0.037(17) 0.043(15)

loop_
_atom_type_symbol
_atom_type_description
_atom_type_scat_dispersion_real
_atom_type_scat_dispersion_imag
_atom_type_scat_source
C C 0.0033 0.0016 'International Tables Vol C Tables 4.2.6.8 and 6.1.1.4'
H H 0.0000 0.0000 'International Tables Vol C Tables 4.2.6.8 and 6.1.1.4'
N N 0.0061 0.0033 'International Tables Vol C Tables 4.2.6.8 and 6.1.1.4'
O O 0.0106 0.0060 'International Tables Vol C Tables 4.2.6.8 and 6.1.1.4'
Zn Zn 0.2839 1.4301 'International Tables Vol C Tables 4.2.6.8 and 6.1.1.4'

loop_
_geom_angle_atom_site_label_1
_geom_angle_atom_site_label_2
_geom_angle_atom_site_label_3
_geom_angle
_geom_angle_site_symmetry_1
_geom_angle_site_symmetry_3
O3 Zn O1 107.30(12) . 1_565
O3 Zn N4 127.66(13) . 1_554
O1 Zn N4 107.89(13) 1_565 1_554
O3 Zn N1 109.59(13) . .
O1 Zn N1 95.93(13) 1_565 .
N4 Zn N1 103.91(14) 1_554 .
C13 O1 Zn 119.1(3) . 1_545
C26 O3 Zn 107.6(3) . .
C1 N1 C5 117.9(4) . .
C1 N1 Zn 120.2(3) . .
C5 N1 Zn 121.8(3) . .
C6 N2 C7 106.7(3) . .
C6 N3 C12 105.0(3) . .
C14 N4 C18 118.2(4) . .
C14 N4 Zn 123.9(3) . 1_556
C18 N4 Zn 117.3(3) . 1_556
C19 N5 C20 106.5(3) . .
C19 N6 C25 104.6(4) . .
N1 C1 C2 123.2(4) . .
C1 C2 C3 118.9(4) . .
C2 C3 C4 119.0(4) . .
C5 C4 C3 118.4(4) . .
C5 C4 C6 121.7(4) . .
C3 C4 C6 119.8(4) . .
N1 C5 C4 122.5(4) . .
N3 C6 N2 113.3(3) . .
N3 C6 C4 122.5(4) . .
N2 C6 C4 124.2(4) . .
N2 C7 C8 132.7(4) . .
N2 C7 C12 105.3(3) . .
C8 C7 C12 122.1(4) . .
C7 C8 C9 117.3(4) . .
C8 C9 C10 120.6(4) . .
C8 C9 C13 119.8(4) . .
C10 C9 C13 119.5(3) . .
C11 C10 C9 122.4(4) . .
C10 C11 C12 117.2(4) . .
N3 C12 C7 109.8(3) . .
N3 C12 C11 129.9(4) . .
C7 C12 C11 120.3(4) . .
O2 C13 O1 123.5(4) . .
O2 C13 C9 120.3(3) . .
O1 C13 C9 116.2(4) . .
N4 C14 C15 122.6(4) . .
C14 C15 C16 119.5(4) . .
C15 C16 C17 118.8(4) . .
C18 C17 C16 118.0(4) . .
C18 C17 C19 118.5(4) . .
C16 C17 C19 123.4(4) . .
N4 C18 C17 122.8(4) . .
N6 C19 N5 113.8(4) . .
N6 C19 C17 123.3(4) . .
N5 C19 C17 122.9(4) . .
N5 C20 C21 132.1(4) . .
N5 C20 C25 105.5(4) . .
C21 C20 C25 122.4(4) . .
C20 C21 C22 117.4(4) . .
C21 C22 C23 120.8(4) . .
C21 C22 C26 119.8(4) . .
C23 C22 C26 119.3(4) . .
C24 C23 C22 121.3(4) . .
C23 C24 C25 118.3(4) . .
N6 C25 C24 130.7(4) . .
N6 C25 C20 109.5(4) . .
C24 C25 C20 119.7(4) . .
O4 C26 O3 121.1(4) . .
O4 C26 C22 121.0(4) . .
O3 C26 C22 117.9(4) . .
C33 C28 C29 121(2) . .
C33 C28 C34 112.9(18) . .
C29 C28 C34 126(2) . .
C30 C29 C28 125(2) . .
C31 C30 C29 116(2) . .
C30 C31 C32 120(2) . .
C31 C32 C33 127(2) . .
C28 C33 C32 112(2) . .

loop_
_geom_bond_atom_site_label_1
_geom_bond_atom_site_label_2
_geom_bond_distance
_geom_bond_site_symmetry_2
Zn O3 1.950(3) .
Zn O1 1.957(3) 1_565
Zn N4 2.022(3) 1_554
Zn N1 2.064(4) .
O1 C13 1.273(5) .
O1 Zn 1.957(3) 1_545
O2 C13 1.247(5) .
O3 C26 1.283(5) .
O4 C26 1.255(5) .
N1 C1 1.343(5) .
N1 C5 1.350(5) .
N2 C6 1.357(5) .
N2 C7 1.380(5) .
N3 C6 1.313(5) .
N3 C12 1.382(5) .
N4 C14 1.339(5) .
N4 C18 1.344(5) .
N4 Zn 2.022(3) 1_556
N5 C19 1.351(5) .
N5 C20 1.377(5) .
N6 C19 1.315(5) .
N6 C25 1.384(6) .
C1 C2 1.364(6) .
C2 C3 1.386(6) .
C3 C4 1.394(6) .
C4 C5 1.381(6) .
C4 C6 1.471(5) .
C7 C8 1.383(5) .
C7 C12 1.398(6) .
C8 C9 1.392(5) .
C9 C10 1.396(6) .
C9 C13 1.496(5) .
C10 C11 1.373(6) .
C11 C12 1.403(6) .
C14 C15 1.374(6) .
C15 C16 1.381(6) .
C16 C17 1.395(6) .
C17 C18 1.391(6) .
C17 C19 1.468(5) .
C20 C21 1.379(5) .
C20 C25 1.402(6) .
C21 C22 1.385(5) .
C22 C23 1.408(6) .
C22 C26 1.484(6) .
C23 C24 1.375(7) .
C24 C25 1.393(6) .
O12 C27 1.445(18) .
C28 C33 1.367(17) .
C28 C29 1.378(16) .
C28 C34 1.501(18) .
C29 C30 1.374(17) .
C30 C31 1.325(16) .
C31 C32 1.358(16) .
C32 C33 1.411(17) .
